data_7135216
loop_
_publ_author_name
'Luo, Xue-Ling'
'Lv, Yu'
'Luo, Di-Jing'
'Qin, Lu-Lu'
'Li, Shu-Hui'
'Ye, Zhi-Peng'
'Xie, Zhen-Zhen'
'Xia, Peng-Ju'

_publ_section_title
;
 Photoinduced [3+2] cycloaddition <i>via</i> HFIP-promoted <i>in situ</i>
 formation of isobutylene from the Boc group.
;
_journal_issue 92
_journal_name_full 'Chemical communications (Cambridge, England)'
_journal_page_first 18180
_journal_page_last 18183
_journal_paper_doi 10.1039/d5cc05303j
_journal_volume 61
_journal_year 2025
_chemical_formula_moiety 'C18 H22 O5'
_chemical_formula_sum 'C18 H22 O5'
_chemical_formula_weight 318.35
_space_group_crystal_system monoclinic
_space_group_IT_number 14
_space_group_name_Hall '-P 2ybc'
_space_group_name_H-M_alt 'P 1 21/c 1'
_atom_sites_solution_hydrogens geom
_atom_sites_solution_primary dual
_audit_creation_date 2025-06-11
_audit_creation_method
;
Olex2 1.2
(compiled 2018.05.29 svn.r3508 for OlexSys, GUI svn.r5506)
;
_audit_update_record
;
2025-06-11 deposited with the CCDC.	2025-10-07 downloaded from the CCDC.
;
_cell_angle_alpha 90
_cell_angle_beta 95.9610(10)
_cell_angle_gamma 90
_cell_formula_units_Z 4
_cell_length_a 8.13450(10)
_cell_length_b 10.4932(2)
_cell_length_c 20.2720(3)
_cell_measurement_temperature 500
_cell_volume 1721.00(5)
_computing_molecular_graphics 'Olex2 (Dolomanov et al., 2009)'
_computing_publication_material 'Olex2 (Dolomanov et al., 2009)'
_computing_structure_refinement 'ShelXL (Sheldrick, 2015)'
_computing_structure_solution 'ShelXT (Sheldrick, 2015)'
_diffrn_ambient_temperature 500
_diffrn_measured_fraction_theta_full 0.998
_diffrn_measured_fraction_theta_max 0.957
_diffrn_measurement_device_type XtaLABSynergy-DS
_diffrn_radiation_type CuK\a
_diffrn_radiation_wavelength 1.54184
_diffrn_reflns_av_R_equivalents 0.0297
_diffrn_reflns_av_unetI/netI 0.0316
_diffrn_reflns_Laue_measured_fraction_full 0.998
_diffrn_reflns_Laue_measured_fraction_max 0.957
_diffrn_reflns_limit_h_max 8
_diffrn_reflns_limit_h_min -10
_diffrn_reflns_limit_k_max 12
_diffrn_reflns_limit_k_min -10
_diffrn_reflns_limit_l_max 24
_diffrn_reflns_limit_l_min -25
_diffrn_reflns_number 11501
_diffrn_reflns_point_group_measured_fraction_full 0.998
_diffrn_reflns_point_group_measured_fraction_max 0.957
_diffrn_reflns_theta_full 67.684
_diffrn_reflns_theta_max 73.022
_diffrn_reflns_theta_min 4.386
_exptl_absorpt_coefficient_mu 0.733
_exptl_absorpt_correction_T_max 500
_exptl_absorpt_correction_T_min 80
_exptl_absorpt_correction_type analytical
_exptl_absorpt_process_details a
_exptl_crystal_colour 'clear light colourless'
_exptl_crystal_colour_lustre clear
_exptl_crystal_colour_modifier light
_exptl_crystal_colour_primary colourless
_exptl_crystal_density_diffrn 1.229
_exptl_crystal_description block
_exptl_crystal_F_000 680
_exptl_crystal_size_max 0.4
_exptl_crystal_size_mid 0.4
_exptl_crystal_size_min 0.2
_refine_diff_density_max 0.149
_refine_diff_density_min -0.193
_refine_diff_density_rms 0.040
_refine_ls_extinction_method none
_refine_ls_goodness_of_fit_ref 1.080
_refine_ls_hydrogen_treatment constr
_refine_ls_matrix_type full
_refine_ls_number_parameters 212
_refine_ls_number_reflns 3284
_refine_ls_number_restraints 0
_refine_ls_restrained_S_all 1.080
_refine_ls_R_factor_all 0.0503
_refine_ls_R_factor_gt 0.0462
_refine_ls_shift/su_max 0.000
_refine_ls_shift/su_mean 0.000
_refine_ls_structure_factor_coef Fsqd
_refine_ls_weighting_details 'w=1/[\s^2^(Fo^2^)+(0.0700P)^2^+0.1978P] where P=(Fo^2^+2Fc^2^)/3'
_refine_ls_weighting_scheme calc
_refine_ls_wR_factor_gt 0.1299
_refine_ls_wR_factor_ref 0.1344
_reflns_Friedel_coverage 0.000
_reflns_number_gt 2845
_reflns_number_total 3284
_reflns_threshold_expression 'I > 2\s(I)'
_cod_data_source_file d5cc05303j2.cif
_cod_data_source_block 20240102-xpj-lxl-167_auto
_cod_database_code 7135216
_shelx_shelxl_version_number 2018/3
_shelx_space_group_comment
;
The symmetry employed for this shelxl refinement is uniquely defined
by the following loop, which should always be used as a source of
symmetry information in preference to the above space-group names.
They are only intended as comments.
;
_olex2_refinement_description
;
1. Fixed Uiso
 At 1.2 times of:
  All C(H) groups, All C(H,H) groups
 At 1.5 times of:
  All C(H,H,H) groups
2.a Ternary CH refined with riding coordinates:
 C8(H8)
2.b Secondary CH2 refined with riding coordinates:
 C12(H12A,H12B), C21(H21A,H21B)
2.c Aromatic/amide H refined with riding coordinates:
 C1(H1), C5(H5), C2(H2), C4(H4), C3(H3)
2.d Idealised Me refined as rotating group:
 C10(H10A,H10B,H10C), C11(H11A,H11B,H11C), C16(H16A,H16B,H16C), C18(H18A,H18B,
 H18C)
;
_olex2_submission_special_instructions 'No special instructions were received'

loop_
_space_group_symop_operation_xyz
'x, y, z'
'-x, y+1/2, -z+1/2'
'-x, -y, -z'
'x, -y-1/2, z-1/2'

loop_
_atom_site_label
_atom_site_type_symbol
_atom_site_fract_x
_atom_site_fract_y
_atom_site_fract_z
_atom_site_U_iso_or_equiv
_atom_site_adp_type
_atom_site_occupancy
_atom_site_site_symmetry_order
_atom_site_calc_flag
_atom_site_refinement_flags_posn
_atom_site_refinement_flags_adp
_atom_site_refinement_flags_occupancy
_atom_site_disorder_assembly
_atom_site_disorder_group
O3 O 0.11966(13) 0.07302(12) 0.68361(6) 0.0734(3) Uani 1 1 d . . . . .
O4 O 0.21037(14) 0.01904(12) 0.54630(6) 0.0745(3) Uani 1 1 d . . . . .
O1 O 0.36034(13) 0.55811(11) 0.56867(7) 0.0789(4) Uani 1 1 d . . . . .
O2 O 0.02350(15) 0.24593(13) 0.62936(8) 0.0868(4) Uani 1 1 d . . . . .
O5 O 0.46606(16) -0.00553(14) 0.59466(8) 0.0910(4) Uani 1 1 d . . . . .
C13 C 0.30706(17) 0.17776(13) 0.62263(7) 0.0527(3) Uani 1 1 d . . . . .
C6 C 0.64716(17) 0.57292(14) 0.59390(7) 0.0549(3) Uani 1 1 d . . . . .
C0AA C 0.48696(16) 0.34091(14) 0.68143(7) 0.0542(3) Uani 1 1 d . . . . .
C8 C 0.48477(16) 0.36205(13) 0.60515(6) 0.0511(3) Uani 1 1 d . . . . .
H8 H 0.582179 0.320562 0.590113 0.061 Uiso 1 1 calc R . . . .
C15 C 0.13357(17) 0.17266(14) 0.64400(7) 0.0570(3) Uani 1 1 d . . . . .
C7 C 0.48749(17) 0.50146(13) 0.58649(7) 0.0542(3) Uani 1 1 d . . . . .
C17 C 0.33929(18) 0.05306(14) 0.58794(8) 0.0593(4) Uani 1 1 d . . . . .
C12 C 0.43645(18) 0.20077(15) 0.68295(7) 0.0595(4) Uani 1 1 d . . . . .
H12A H 0.389262 0.181742 0.723854 0.071 Uiso 1 1 calc R . . . .
H12B H 0.531945 0.146390 0.680233 0.071 Uiso 1 1 calc R . . . .
C21 C 0.33027(19) 0.29144(15) 0.57516(7) 0.0605(4) Uani 1 1 d . . . . .
H21A H 0.345093 0.260829 0.531018 0.073 Uiso 1 1 calc R . . . .
H21B H 0.234728 0.347238 0.572332 0.073 Uiso 1 1 calc R . . . .
C1 C 0.6409(2) 0.70238(16) 0.60804(8) 0.0670(4) Uani 1 1 d . . . . .
H1 H 0.539889 0.740212 0.613569 0.080 Uiso 1 1 calc R . . . .
C5 C 0.79846(19) 0.51752(18) 0.58519(9) 0.0714(4) Uani 1 1 d . . . . .
H5 H 0.804768 0.431036 0.575747 0.086 Uiso 1 1 calc R . . . .
C10 C 0.3594(2) 0.42567(18) 0.71068(8) 0.0715(4) Uani 1 1 d . . . . .
H10A H 0.392540 0.513251 0.708527 0.107 Uiso 1 1 calc GR . . . .
H10B H 0.352271 0.402296 0.756077 0.107 Uiso 1 1 calc GR . . . .
H10C H 0.253398 0.414584 0.685755 0.107 Uiso 1 1 calc GR . . . .
C11 C 0.6565(2) 0.36087(19) 0.71983(8) 0.0714(4) Uani 1 1 d . . . . .
H11A H 0.737806 0.313007 0.699228 0.107 Uiso 1 1 calc GR . . . .
H11B H 0.653919 0.332410 0.764714 0.107 Uiso 1 1 calc GR . . . .
H11C H 0.684388 0.449761 0.719696 0.107 Uiso 1 1 calc GR . . . .
C2 C 0.7812(3) 0.7746(2) 0.61392(11) 0.0879(6) Uani 1 1 d . . . . .
H2 H 0.775209 0.861071 0.623544 0.106 Uiso 1 1 calc R . . . .
C16 C -0.0325(2) 0.0596(2) 0.71367(11) 0.0881(6) Uani 1 1 d . . . . .
H16A H -0.124502 0.067130 0.680182 0.132 Uiso 1 1 calc GR . . . .
H16B H -0.039103 0.125095 0.746337 0.132 Uiso 1 1 calc GR . . . .
H16C H -0.035198 -0.022461 0.734493 0.132 Uiso 1 1 calc GR . . . .
C18 C 0.2284(3) -0.0934(2) 0.50617(11) 0.0928(6) Uani 1 1 d . . . . .
H18A H 0.306798 -0.076580 0.474956 0.139 Uiso 1 1 calc GR . . . .
H18B H 0.123539 -0.114960 0.482693 0.139 Uiso 1 1 calc GR . . . .
H18C H 0.266981 -0.163155 0.534284 0.139 Uiso 1 1 calc GR . . . .
C4 C 0.9401(2) 0.5920(3) 0.59067(11) 0.0930(6) Uani 1 1 d . . . . .
H4 H 1.041524 0.555727 0.584235 0.112 Uiso 1 1 calc R . . . .
C3 C 0.9305(3) 0.7202(3) 0.60570(12) 0.0984(7) Uani 1 1 d . . . . .
H3 H 1.025984 0.769581 0.610228 0.118 Uiso 1 1 calc R . . . .

loop_
_atom_site_aniso_label
_atom_site_aniso_U_11
_atom_site_aniso_U_22
_atom_site_aniso_U_33
_atom_site_aniso_U_23
_atom_site_aniso_U_13
_atom_site_aniso_U_12
O3 0.0591(6) 0.0747(7) 0.0899(8) 0.0209(6) 0.0248(5) 0.0045(5)
O4 0.0683(7) 0.0712(7) 0.0840(7) -0.0229(6) 0.0083(5) -0.0045(5)
O1 0.0550(6) 0.0576(6) 0.1218(10) 0.0136(6) -0.0016(6) 0.0067(5)
O2 0.0609(6) 0.0768(8) 0.1224(11) 0.0174(7) 0.0078(6) 0.0150(6)
O5 0.0707(8) 0.0769(8) 0.1258(11) -0.0165(7) 0.0119(7) 0.0158(6)
C13 0.0535(7) 0.0482(7) 0.0561(7) 0.0043(6) 0.0041(5) -0.0013(5)
C6 0.0535(7) 0.0531(7) 0.0587(7) 0.0075(6) 0.0083(6) -0.0009(6)
C0AA 0.0496(7) 0.0587(8) 0.0537(7) -0.0005(6) 0.0022(5) 0.0010(6)
C8 0.0513(7) 0.0466(7) 0.0561(7) 0.0011(5) 0.0084(5) 0.0019(5)
C15 0.0539(7) 0.0530(7) 0.0635(8) -0.0018(6) 0.0033(6) 0.0027(6)
C7 0.0507(7) 0.0483(7) 0.0639(8) 0.0029(6) 0.0073(6) 0.0045(6)
C17 0.0555(8) 0.0538(8) 0.0713(9) 0.0031(6) 0.0188(6) -0.0016(6)
C12 0.0560(7) 0.0620(8) 0.0593(8) 0.0117(6) 0.0007(6) -0.0021(6)
C21 0.0706(9) 0.0533(8) 0.0556(7) 0.0063(6) -0.0033(6) -0.0090(7)
C1 0.0749(9) 0.0571(8) 0.0698(9) 0.0005(7) 0.0114(7) -0.0054(7)
C5 0.0562(8) 0.0700(10) 0.0895(11) 0.0139(8) 0.0147(7) 0.0042(7)
C10 0.0679(9) 0.0817(11) 0.0664(9) -0.0120(8) 0.0136(7) 0.0062(8)
C11 0.0602(8) 0.0819(11) 0.0692(9) 0.0009(8) -0.0071(7) -0.0060(8)
C2 0.0993(14) 0.0736(11) 0.0908(12) 0.0000(10) 0.0091(10) -0.0305(11)
C16 0.0667(10) 0.1033(15) 0.0991(13) 0.0055(11) 0.0323(9) -0.0088(10)
C18 0.1006(14) 0.0812(12) 0.1008(14) -0.0329(11) 0.0296(11) -0.0169(11)
C4 0.0528(9) 0.1181(18) 0.1097(15) 0.0284(13) 0.0156(9) -0.0027(10)
C3 0.0834(13) 0.1106(18) 0.1007(14) 0.0169(13) 0.0070(11) -0.0443(13)

loop_
_atom_type_symbol
_atom_type_description
_atom_type_scat_dispersion_real
_atom_type_scat_dispersion_imag
_atom_type_scat_source
C C 0.0181 0.0091 'International Tables Vol C Tables 4.2.6.8 and 6.1.1.4'
H H 0.0000 0.0000 'International Tables Vol C Tables 4.2.6.8 and 6.1.1.4'
O O 0.0492 0.0322 'International Tables Vol C Tables 4.2.6.8 and 6.1.1.4'

loop_
_geom_angle_atom_site_label_1
_geom_angle_atom_site_label_2
_geom_angle_atom_site_label_3
_geom_angle
_geom_angle_site_symmetry_1
_geom_angle_site_symmetry_3
_geom_angle_publ_flag
C15 O3 C16 117.55(14) . . ?
C17 O4 C18 117.21(14) . . ?
C15 C13 C17 108.14(11) . . ?
C15 C13 C12 110.84(12) . . ?
C15 C13 C21 112.28(12) . . ?
C17 C13 C12 111.33(12) . . ?
C17 C13 C21 109.62(12) . . ?
C12 C13 C21 104.65(11) . . ?
C1 C6 C7 117.47(13) . . ?
C5 C6 C7 123.36(14) . . ?
C5 C6 C1 119.14(15) . . ?
C12 C0AA C8 100.45(11) . . ?
C12 C0AA C10 110.89(13) . . ?
C10 C0AA C8 111.26(12) . . ?
C11 C0AA C8 113.74(12) . . ?
C11 C0AA C12 110.64(13) . . ?
C11 C0AA C10 109.60(13) . . ?
C0AA C8 H8 108.6 . . ?
C7 C8 C0AA 112.74(11) . . ?
C7 C8 H8 108.6 . . ?
C7 C8 C21 113.71(11) . . ?
C21 C8 C0AA 104.44(11) . . ?
C21 C8 H8 108.6 . . ?
O3 C15 C13 109.85(12) . . ?
O2 C15 O3 123.20(14) . . ?
O2 C15 C13 126.95(14) . . ?
O1 C7 C6 119.27(13) . . ?
O1 C7 C8 120.91(13) . . ?
C6 C7 C8 119.72(11) . . ?
O4 C17 C13 111.30(12) . . ?
O5 C17 O4 123.36(15) . . ?
O5 C17 C13 125.27(15) . . ?
C13 C12 H12A 110.3 . . ?
C13 C12 H12B 110.3 . . ?
C0AA C12 C13 107.25(11) . . ?
C0AA C12 H12A 110.3 . . ?
C0AA C12 H12B 110.3 . . ?
H12A C12 H12B 108.5 . . ?
C13 C21 H21A 110.6 . . ?
C13 C21 H21B 110.6 . . ?
C8 C21 C13 105.84(11) . . ?
C8 C21 H21A 110.6 . . ?
C8 C21 H21B 110.6 . . ?
H21A C21 H21B 108.7 . . ?
C6 C1 H1 119.6 . . ?
C2 C1 C6 120.86(18) . . ?
C2 C1 H1 119.6 . . ?
C6 C5 H5 120.2 . . ?
C4 C5 C6 119.58(18) . . ?
C4 C5 H5 120.2 . . ?
C0AA C10 H10A 109.5 . . ?
C0AA C10 H10B 109.5 . . ?
C0AA C10 H10C 109.5 . . ?
H10A C10 H10B 109.5 . . ?
H10A C10 H10C 109.5 . . ?
H10B C10 H10C 109.5 . . ?
C0AA C11 H11A 109.5 . . ?
C0AA C11 H11B 109.5 . . ?
C0AA C11 H11C 109.5 . . ?
H11A C11 H11B 109.5 . . ?
H11A C11 H11C 109.5 . . ?
H11B C11 H11C 109.5 . . ?
C1 C2 H2 119.9 . . ?
C1 C2 C3 120.1(2) . . ?
C3 C2 H2 119.9 . . ?
O3 C16 H16A 109.5 . . ?
O3 C16 H16B 109.5 . . ?
O3 C16 H16C 109.5 . . ?
H16A C16 H16B 109.5 . . ?
H16A C16 H16C 109.5 . . ?
H16B C16 H16C 109.5 . . ?
O4 C18 H18A 109.5 . . ?
O4 C18 H18B 109.5 . . ?
O4 C18 H18C 109.5 . . ?
H18A C18 H18B 109.5 . . ?
H18A C18 H18C 109.5 . . ?
H18B C18 H18C 109.5 . . ?
C5 C4 H4 120.0 . . ?
C3 C4 C5 120.02(19) . . ?
C3 C4 H4 120.0 . . ?
C2 C3 C4 120.25(18) . . ?
C2 C3 H3 119.9 . . ?
C4 C3 H3 119.9 . . ?

loop_
_geom_bond_atom_site_label_1
_geom_bond_atom_site_label_2
_geom_bond_distance
_geom_bond_site_symmetry_2
_geom_bond_publ_flag
O3 C15 1.3302(18) . ?
O3 C16 1.442(2) . ?
O4 C17 1.3250(19) . ?
O4 C18 1.449(2) . ?
O1 C7 1.2149(17) . ?
O2 C15 1.1939(18) . ?
O5 C17 1.1961(19) . ?
C13 C15 1.520(2) . ?
C13 C17 1.521(2) . ?
C13 C12 1.5473(19) . ?
C13 C21 1.5563(19) . ?
C6 C7 1.4937(19) . ?
C6 C1 1.390(2) . ?
C6 C5 1.389(2) . ?
C0AA C8 1.5605(18) . ?
C0AA C12 1.528(2) . ?
C0AA C10 1.532(2) . ?
C0AA C11 1.5260(19) . ?
C8 H8 0.9800 . ?
C8 C7 1.5118(19) . ?
C8 C21 1.5295(19) . ?
C12 H12A 0.9700 . ?
C12 H12B 0.9700 . ?
C21 H21A 0.9700 . ?
C21 H21B 0.9700 . ?
C1 H1 0.9300 . ?
C1 C2 1.365(2) . ?
C5 H5 0.9300 . ?
C5 C4 1.387(3) . ?
C10 H10A 0.9600 . ?
C10 H10B 0.9600 . ?
C10 H10C 0.9600 . ?
C11 H11A 0.9600 . ?
C11 H11B 0.9600 . ?
C11 H11C 0.9600 . ?
C2 H2 0.9300 . ?
C2 C3 1.368(3) . ?
C16 H16A 0.9600 . ?
C16 H16B 0.9600 . ?
C16 H16C 0.9600 . ?
C18 H18A 0.9600 . ?
C18 H18B 0.9600 . ?
C18 H18C 0.9600 . ?
C4 H4 0.9300 . ?
C4 C3 1.383(4) . ?
C3 H3 0.9300 . ?

loop_
_geom_torsion_atom_site_label_1
_geom_torsion_atom_site_label_2
_geom_torsion_atom_site_label_3
_geom_torsion_atom_site_label_4
_geom_torsion
_geom_torsion_site_symmetry_1
_geom_torsion_site_symmetry_2
_geom_torsion_site_symmetry_3
_geom_torsion_site_symmetry_4
_geom_torsion_publ_flag
C6 C1 C2 C3 0.2(3) . . . . ?
C6 C5 C4 C3 1.0(3) . . . . ?
C0AA C8 C7 O1 -96.33(17) . . . . ?
C0AA C8 C7 C6 79.91(15) . . . . ?
C0AA C8 C21 C13 -30.82(15) . . . . ?
C8 C0AA C12 C13 -36.85(14) . . . . ?
C15 C13 C17 O4 43.91(16) . . . . ?
C15 C13 C17 O5 -138.93(17) . . . . ?
C15 C13 C12 C0AA -102.54(13) . . . . ?
C15 C13 C21 C8 128.10(13) . . . . ?
C7 C6 C1 C2 -178.39(16) . . . . ?
C7 C6 C5 C4 177.67(16) . . . . ?
C7 C8 C21 C13 -154.12(12) . . . . ?
C17 C13 C15 O3 58.03(16) . . . . ?
C17 C13 C15 O2 -122.91(17) . . . . ?
C17 C13 C12 C0AA 137.05(12) . . . . ?
C17 C13 C21 C8 -111.69(13) . . . . ?
C12 C13 C15 O3 -64.27(16) . . . . ?
C12 C13 C15 O2 114.79(18) . . . . ?
C12 C13 C17 O4 165.90(12) . . . . ?
C12 C13 C17 O5 -16.9(2) . . . . ?
C12 C13 C21 C8 7.81(15) . . . . ?
C12 C0AA C8 C7 165.27(11) . . . . ?
C12 C0AA C8 C21 41.35(13) . . . . ?
C21 C13 C15 O3 179.09(12) . . . . ?
C21 C13 C15 O2 -1.9(2) . . . . ?
C21 C13 C17 O4 -78.80(15) . . . . ?
C21 C13 C17 O5 98.37(18) . . . . ?
C21 C13 C12 C0AA 18.72(15) . . . . ?
C21 C8 C7 O1 22.3(2) . . . . ?
C21 C8 C7 C6 -161.44(13) . . . . ?
C1 C6 C7 O1 26.9(2) . . . . ?
C1 C6 C7 C8 -149.42(14) . . . . ?
C1 C6 C5 C4 -0.1(3) . . . . ?
C1 C2 C3 C4 0.7(3) . . . . ?
C5 C6 C7 O1 -150.87(17) . . . . ?
C5 C6 C7 C8 32.8(2) . . . . ?
C5 C6 C1 C2 -0.5(3) . . . . ?
C5 C4 C3 C2 -1.3(3) . . . . ?
C10 C0AA C8 C7 47.84(16) . . . . ?
C10 C0AA C8 C21 -76.09(15) . . . . ?
C10 C0AA C12 C13 80.86(15) . . . . ?
C11 C0AA C8 C7 -76.52(16) . . . . ?
C11 C0AA C8 C21 159.55(13) . . . . ?
C11 C0AA C12 C13 -157.31(12) . . . . ?
C16 O3 C15 O2 -4.6(2) . . . . ?
C16 O3 C15 C13 174.49(15) . . . . ?
C18 O4 C17 O5 -1.6(3) . . . . ?
C18 O4 C17 C13 175.59(14) . . . . ?
